data_7218417
loop_
_publ_author_name
'zhang, shu hua'
'Zhao, Ru-Xiao'
'li, gui'
'ZHANG, hai yang'
'Zhang, Chun Lian'
'Muller, Gilles'

_publ_section_title
;
 Structural Variation from Heterometallic Heptanuclear, Heptanuclear to
 Cubane Clusters Based on 2-hydroxy-3-ethoxy-benzaldehyde: Effects of pH
 and Temperature
;
_journal_name_full 'RSC Adv.'
_journal_paper_doi 10.1039/C4RA09687H
_journal_year 2014
_chemical_formula_moiety 'C60 H72 Co7 O24, 2(Cl O4)'
_chemical_formula_sum 'C60 H72 Cl2 Co7 O32'
_chemical_formula_weight 1788.59
_chemical_name_systematic
; 
 ? 
;
_space_group_IT_number 147
_symmetry_cell_setting hexagonal
_symmetry_space_group_name_Hall '-P 3'
_symmetry_space_group_name_H-M 'P -3'
_atom_sites_solution_hydrogens geom
_atom_sites_solution_primary direct
_atom_sites_solution_secondary difmap
_audit_creation_method SHELXL-97
_cell_angle_alpha 90.00
_cell_angle_beta 90.00
_cell_angle_gamma 120.00
_cell_formula_units_Z 1
_cell_length_a 14.8180(11)
_cell_length_b 14.8180(11)
_cell_length_c 9.3912(11)
_cell_measurement_reflns_used 1397
_cell_measurement_temperature 293(2)
_cell_measurement_theta_max 27.56
_cell_measurement_theta_min 3.496
_cell_volume 1785.8(3)
_computing_cell_refinement 'Bruker FRAMBO'
_computing_data_collection 'Bruker FRAMBO'
_computing_data_reduction 'Bruker SAINT'
_computing_molecular_graphics 'Bruker SHELXTL'
_computing_publication_material 'Bruker SHELXTL'
_computing_structure_refinement 'SHELXL-97 (Sheldrick, 1997)'
_computing_structure_solution 'SHELXS-97 (Sheldrick, 1990)'
_diffrn_ambient_temperature 293(2)
_diffrn_detector_area_resol_mean 0
_diffrn_measured_fraction_theta_full 0.998
_diffrn_measured_fraction_theta_max 0.998
_diffrn_measurement_device_type 'SuperNova (Mo) X-ray Source'
_diffrn_measurement_method '\w scans'
_diffrn_radiation_monochromator graphite
_diffrn_radiation_source 'fine-focus sealed tube'
_diffrn_radiation_type MoK\a
_diffrn_radiation_wavelength 0.71073
_diffrn_reflns_av_R_equivalents 0.0296
_diffrn_reflns_av_unetI/netI 0.0529
_diffrn_reflns_limit_h_max 17
_diffrn_reflns_limit_h_min -15
_diffrn_reflns_limit_k_max 17
_diffrn_reflns_limit_k_min -5
_diffrn_reflns_limit_l_max 11
_diffrn_reflns_limit_l_min -11
_diffrn_reflns_number 3653
_diffrn_reflns_theta_full 25.05
_diffrn_reflns_theta_max 25.05
_diffrn_reflns_theta_min 3.17
_diffrn_standards_decay_% 0
_diffrn_standards_interval_count 0
_diffrn_standards_interval_time 0
_diffrn_standards_number 0
_exptl_absorpt_coefficient_mu 1.747
_exptl_absorpt_correction_T_max 0.811
_exptl_absorpt_correction_T_min 0.756
_exptl_absorpt_correction_type multi-scan
_exptl_absorpt_process_details sadabs
_exptl_crystal_colour red
_exptl_crystal_density_diffrn 1.663
_exptl_crystal_density_method 'not measured'
_exptl_crystal_description block
_exptl_crystal_F_000 911
_exptl_crystal_size_max 0.16
_exptl_crystal_size_mid 0.14
_exptl_crystal_size_min 0.12
_refine_diff_density_max 1.187
_refine_diff_density_min -0.677
_refine_diff_density_rms 0.098
_refine_ls_extinction_method none
_refine_ls_goodness_of_fit_ref 1.008
_refine_ls_hydrogen_treatment constr
_refine_ls_matrix_type full
_refine_ls_number_parameters 153
_refine_ls_number_reflns 2108
_refine_ls_number_restraints 31
_refine_ls_restrained_S_all 1.030
_refine_ls_R_factor_all 0.0757
_refine_ls_R_factor_gt 0.0566
_refine_ls_shift/su_max 0.000
_refine_ls_shift/su_mean 0.000
_refine_ls_structure_factor_coef Fsqd
_refine_ls_weighting_details 'calc w=1/[\s^2^(Fo^2^)+(0.0679P)^2^+5.3753P] where P=(Fo^2^+2Fc^2^)/3'
_refine_ls_weighting_scheme calc
_refine_ls_wR_factor_gt 0.1464
_refine_ls_wR_factor_ref 0.1657
_reflns_number_gt 1602
_reflns_number_total 2108
_reflns_threshold_expression >2sigma(I)
_cod_data_source_file c4ra09687h2.cif
_cod_data_source_block co5
_cod_original_cell_volume 1785.8(4)
_cod_database_code 7218417

loop_
_symmetry_equiv_pos_as_xyz
'x, y, z'
'-y, x-y, z'
'-x+y, -x, z'
'-x, -y, -z'
'y, -x+y, -z'
'x-y, x, -z'

loop_
_atom_site_label
_atom_site_type_symbol
_atom_site_fract_x
_atom_site_fract_y
_atom_site_fract_z
_atom_site_U_iso_or_equiv
_atom_site_adp_type
_atom_site_occupancy
_atom_site_symmetry_multiplicity
_atom_site_calc_flag
_atom_site_refinement_flags
C1 C 0.0700(4) 0.3239(4) 0.2915(6) 0.0416(13) Uani 1 1 d .
C2 C 0.1753(5) 0.3851(5) 0.2505(6) 0.0504(14) Uani 1 1 d .
C3 C 0.2022(6) 0.4486(6) 0.1321(7) 0.070(2) Uani 1 1 d .
H3A H 0.2717 0.4881 0.1053 0.085 Uiso 1 1 calc R
C4 C 0.1266(7) 0.4538(7) 0.0536(8) 0.081(2) Uani 1 1 d .
H4A H 0.1455 0.4971 -0.0257 0.097 Uiso 1 1 calc R
C5 C 0.0246(6) 0.3965(6) 0.0908(7) 0.069(2) Uani 1 1 d .
H5A H -0.0254 0.4011 0.0367 0.083 Uiso 1 1 calc R
C6 C -0.0064(5) 0.3300(5) 0.2100(6) 0.0476(14) Uani 1 1 d .
C7 C -0.1156(5) 0.2741(5) 0.2436(6) 0.0520(15) Uani 1 1 d .
H7A H -0.1591 0.2878 0.1875 0.062 Uiso 1 1 calc R
C8 C 0.3546(6) 0.4325(7) 0.3239(10) 0.095(3) Uani 1 1 d DU
H8A H 0.3743 0.4398 0.2243 0.142 Uiso 1 1 calc R
H8B H 0.3870 0.3983 0.3728 0.142 Uiso 1 1 calc R
C9 C 0.3903(10) 0.5365(9) 0.3872(13) 0.162(5) Uani 1 1 d DU
H9B H 0.4643 0.5791 0.3753 0.243 Uiso 1 1 calc R
H9C H 0.3736 0.5290 0.4868 0.243 Uiso 1 1 calc R
H9D H 0.3561 0.5689 0.3405 0.243 Uiso 1 1 calc R
C10 C 0.1418(6) 0.1305(7) 0.2311(9) 0.084(2) Uani 1 1 d .
H10A H 0.2092 0.1881 0.2080 0.126 Uiso 1 1 calc R
H10B H 0.0888 0.1442 0.1971 0.126 Uiso 1 1 calc R
H10C H 0.1335 0.0684 0.1869 0.126 Uiso 1 1 calc R
Cl1 Cl 0.6667 0.3333 0.2506(4) 0.0647(8) Uani 1 3 d S
Co1 Co 0.15315(5) 0.24290(5) 0.51373(8) 0.0396(3) Uani 1 1 d .
Co2 Co 0.0000 0.0000 0.5000 0.0472(5) Uani 1 6 d S
O1 O 0.0482(3) 0.2659(3) 0.4065(4) 0.0445(9) Uani 1 1 d .
O2 O -0.1591(4) 0.2062(4) 0.3447(5) 0.0714(13) Uani 1 1 d .
O3 O 0.2420(3) 0.3707(3) 0.3373(5) 0.0586(12) Uani 1 1 d U
O4 O 0.1324(3) 0.1160(3) 0.3881(5) 0.0441(10) Uani 1 1 d .
O5 O 0.5868(4) 0.3516(4) 0.2950(7) 0.0935(19) Uani 1 1 d .
O6 O 0.6667 0.3333 0.0965(12) 0.129(5) Uani 1 3 d S

loop_
_atom_site_aniso_label
_atom_site_aniso_U_11
_atom_site_aniso_U_22
_atom_site_aniso_U_33
_atom_site_aniso_U_23
_atom_site_aniso_U_13
_atom_site_aniso_U_12
C1 0.043(3) 0.036(3) 0.044(3) 0.000(3) 0.003(3) 0.018(2)
C2 0.048(3) 0.054(4) 0.046(3) 0.001(3) 0.003(3) 0.022(3)
C3 0.065(4) 0.082(5) 0.053(4) 0.017(4) 0.017(4) 0.028(4)
C4 0.096(6) 0.093(6) 0.050(4) 0.035(4) 0.020(4) 0.044(5)
C5 0.083(5) 0.086(5) 0.047(4) 0.017(4) -0.001(4) 0.049(4)
C6 0.054(4) 0.050(3) 0.044(3) 0.002(3) -0.001(3) 0.030(3)
C7 0.059(4) 0.063(4) 0.045(3) 0.005(3) -0.007(3) 0.039(3)
C8 0.063(4) 0.098(5) 0.087(5) -0.004(4) 0.023(4) 0.013(4)
C9 0.142(8) 0.153(8) 0.140(8) -0.009(7) 0.019(7) 0.036(6)
C10 0.079(5) 0.079(5) 0.091(6) -0.016(5) -0.010(5) 0.037(5)
Cl1 0.0468(9) 0.0468(9) 0.101(2) 0.000 0.000 0.0234(5)
Co1 0.0323(4) 0.0315(4) 0.0545(5) -0.0020(3) -0.0049(3) 0.0155(3)
Co2 0.0294(6) 0.0294(6) 0.0827(15) 0.000 0.000 0.0147(3)
O1 0.037(2) 0.042(2) 0.055(2) 0.0138(19) 0.0008(18) 0.0194(17)
O2 0.065(3) 0.074(3) 0.079(3) 0.005(3) -0.002(3) 0.038(3)
O3 0.036(2) 0.067(3) 0.065(3) 0.003(2) 0.003(2) 0.019(2)
O4 0.035(2) 0.036(2) 0.062(3) -0.0055(18) -0.0074(17) 0.0179(16)
O5 0.058(3) 0.067(3) 0.156(6) -0.006(3) 0.020(3) 0.032(3)
O6 0.157(7) 0.157(7) 0.073(7) 0.000 0.000 0.079(4)

loop_
_atom_type_symbol
_atom_type_description
_atom_type_scat_dispersion_real
_atom_type_scat_dispersion_imag
_atom_type_scat_source
C C 0.0033 0.0016 'International Tables Vol C Tables 4.2.6.8 and 6.1.1.4'
H H 0.0000 0.0000 'International Tables Vol C Tables 4.2.6.8 and 6.1.1.4'
O O 0.0106 0.0060 'International Tables Vol C Tables 4.2.6.8 and 6.1.1.4'
Cl Cl 0.1484 0.1585 'International Tables Vol C Tables 4.2.6.8 and 6.1.1.4'
Co Co 0.3494 0.9721 'International Tables Vol C Tables 4.2.6.8 and 6.1.1.4'

loop_
_geom_angle_atom_site_label_1
_geom_angle_atom_site_label_2
_geom_angle_atom_site_label_3
_geom_angle
_geom_angle_site_symmetry_1
_geom_angle_site_symmetry_3
O1 C1 C6 123.0(5) . .
O1 C1 C2 118.4(5) . .
C6 C1 C2 118.5(5) . .
O3 C2 C3 126.7(6) . .
O3 C2 C1 112.8(5) . .
C3 C2 C1 120.5(6) . .
C4 C3 C2 120.3(7) . .
C4 C3 H3A 119.8 . .
C2 C3 H3A 119.8 . .
C5 C4 C3 120.6(7) . .
C5 C4 H4A 119.7 . .
C3 C4 H4A 119.7 . .
C4 C5 C6 121.0(7) . .
C4 C5 H5A 119.5 . .
C6 C5 H5A 119.5 . .
C1 C6 C5 119.1(6) . .
C1 C6 C7 123.6(5) . .
C5 C6 C7 117.3(6) . .
O2 C7 C6 126.1(5) . .
O2 C7 H7A 117.0 . .
C6 C7 H7A 117.0 . .
O3 C8 C9 108.8(8) . .
O3 C8 H8A 109.9 . .
C9 C8 H8A 109.9 . .
O3 C8 H8B 109.9 . .
C9 C8 H8B 109.9 . .
H8A C8 H8B 108.3 . .
C8 C9 H9B 109.5 . .
C8 C9 H9C 109.5 . .
H9B C9 H9C 109.5 . .
C8 C9 H9D 109.5 . .
H9B C9 H9D 109.5 . .
H9C C9 H9D 109.5 . .
O4 C10 H10A 109.5 . .
O4 C10 H10B 109.5 . .
H10A C10 H10B 109.5 . .
O4 C10 H10C 109.5 . .
H10A C10 H10C 109.5 . .
H10B C10 H10C 109.5 . .
O5 Cl1 O5 111.6(3) 2_655 3_665
O5 Cl1 O5 111.6(3) 2_655 .
O5 Cl1 O5 111.6(3) 3_665 .
O5 Cl1 O6 107.3(3) 2_655 .
O5 Cl1 O6 107.3(3) 3_665 .
O5 Cl1 O6 107.3(3) . .
O1 Co1 O1 171.78(9) . 5_556
O1 Co1 O2 99.20(18) . 5_556
O1 Co1 O2 86.37(17) 5_556 5_556
O1 Co1 O4 79.90(15) . 6_556
O1 Co1 O4 105.04(16) 5_556 6_556
O2 Co1 O4 101.54(18) 5_556 6_556
O1 Co1 O4 95.19(16) . .
O1 Co1 O4 79.00(14) 5_556 .
O2 Co1 O4 165.28(17) 5_556 .
O4 Co1 O4 84.0(2) 6_556 .
O1 Co1 O3 71.49(14) . .
O1 Co1 O3 103.06(15) 5_556 .
O2 Co1 O3 86.12(18) 5_556 .
O4 Co1 O3 151.24(15) 6_556 .
O4 Co1 O3 95.56(16) . .
O4 Co2 O4 82.26(14) 5_556 3
O4 Co2 O4 97.74(14) 5_556 6_556
O4 Co2 O4 180.00(17) 3 6_556
O4 Co2 O4 82.26(14) 5_556 .
O4 Co2 O4 97.74(14) 3 .
O4 Co2 O4 82.26(14) 6_556 .
O4 Co2 O4 97.74(14) 5_556 4_556
O4 Co2 O4 82.26(14) 3 4_556
O4 Co2 O4 97.74(14) 6_556 4_556
O4 Co2 O4 180.00(18) . 4_556
O4 Co2 O4 180.00(11) 5_556 2
O4 Co2 O4 97.74(14) 3 2
O4 Co2 O4 82.26(14) 6_556 2
O4 Co2 O4 97.74(14) . 2
O4 Co2 O4 82.26(14) 4_556 2
C1 O1 Co1 124.1(3) . .
C1 O1 Co1 131.2(3) . 6_556
Co1 O1 Co1 102.72(16) . 6_556
C7 O2 Co1 128.2(4) . 6_556
C2 O3 C8 122.5(6) . .
C2 O3 Co1 112.6(3) . .
C8 O3 Co1 124.8(5) . .
C10 O4 Co1 116.2(4) . 5_556
C10 O4 Co1 117.7(4) . .
Co1 O4 Co1 98.13(16) 5_556 .
C10 O4 Co2 126.0(4) . .
Co1 O4 Co2 97.14(16) 5_556 .
Co1 O4 Co2 96.23(16) . .

loop_
_geom_bond_atom_site_label_1
_geom_bond_atom_site_label_2
_geom_bond_distance
_geom_bond_site_symmetry_2
C1 O1 1.315(6) .
C1 C6 1.407(8) .
C1 C2 1.411(8) .
C2 O3 1.378(7) .
C2 C3 1.381(9) .
C3 C4 1.374(10) .
C3 H3A 0.9300 .
C4 C5 1.358(10) .
C4 H4A 0.9300 .
C5 C6 1.408(8) .
C5 H5A 0.9300 .
C6 C7 1.436(8) .
C7 O2 1.297(7) .
C7 H7A 0.9300 .
C8 O3 1.452(8) .
C8 C9 1.481(9) .
C8 H8A 0.9700 .
C8 H8B 0.9700 .
C9 H9B 0.9600 .
C9 H9C 0.9600 .
C9 H9D 0.9600 .
C10 O4 1.486(9) .
C10 H10A 0.9600 .
C10 H10B 0.9600 .
C10 H10C 0.9600 .
Cl1 O5 1.402(5) 2_655
Cl1 O5 1.402(5) 3_665
Cl1 O5 1.402(5) .
Cl1 O6 1.447(11) .
Co1 O1 2.021(4) .
Co1 O1 2.029(4) 5_556
Co1 O2 2.062(5) 5_556
Co1 O4 2.078(4) 6_556
Co1 O4 2.108(4) .
Co1 O3 2.360(4) .
Co2 O4 2.129(4) 5_556
Co2 O4 2.129(4) 3
Co2 O4 2.129(4) 6_556
Co2 O4 2.129(4) .
Co2 O4 2.129(4) 4_556
Co2 O4 2.129(4) 2
O1 Co1 2.029(4) 6_556
O2 Co1 2.062(5) 6_556
O4 Co1 2.078(4) 5_556
